data_7714805
loop_
_publ_author_name
'Liu, Guan-Lin'
'Wu, En-Hsu'
'Hung, Yu-Ching'
'Chou, Wei-Chi'
'Hung, Chia-Hsin'
'Lin, Chu-Chieh'
'Ko, Bao-Tsan'

_publ_section_title
;
 Tetracosanuclear nickel complexes as effective catalysts for
 cycloaddition of carbon dioxide with epoxides.
;
_journal_issue 4
_journal_name_full 'Dalton transactions (Cambridge, England : 2003)'
_journal_page_first 1425
_journal_page_last 1429
_journal_paper_doi 10.1039/d3dt03460g
_journal_volume 53
_journal_year 2024
_chemical_formula_moiety 'C32 H48 F2 N4 Ni2 O7, C1.59 H3.20 O1.60, C0.41 H0.81 O0.40'
_chemical_formula_sum 'C34 H52 F2 N4 Ni2 O9'
_chemical_formula_weight 816.21
_space_group_crystal_system monoclinic
_space_group_IT_number 14
_space_group_name_Hall '-P 2ybc'
_space_group_name_H-M_alt 'P 1 21/c 1'
_atom_sites_solution_hydrogens mixed
_audit_creation_date 2023-12-05
_audit_creation_method
;
Olex2 1.5
(compiled 2023.08.24 svn.re1ec1418 for OlexSys, GUI svn.r6817)
;
_audit_update_record
;
2023-12-10 deposited with the CCDC.	2023-12-21 downloaded from the CCDC.
;
_cell_angle_alpha 90
_cell_angle_beta 92.829(2)
_cell_angle_gamma 90
_cell_formula_units_Z 4
_cell_length_a 14.7730(5)
_cell_length_b 12.7347(5)
_cell_length_c 20.8529(8)
_cell_measurement_reflns_used 9871
_cell_measurement_temperature 150.00
_cell_measurement_theta_max 27.849
_cell_measurement_theta_min 3.304
_cell_volume 3918.3(3)
_computing_cell_refinement 'SAINT V8.40A (Bruker, 2019)'
_computing_data_collection 'SAINT V8.40A (Bruker, 2019)'
_computing_data_reduction 'SAINT V8.40A (Bruker, 2019)'
_computing_molecular_graphics 'Olex2 1.5 (Dolomanov et al., 2009)'
_computing_publication_material 'Olex2 1.5 (Dolomanov et al., 2009)'
_computing_structure_refinement 'SHELXL 2018/3 (Sheldrick, 2015)'
_computing_structure_solution 'SHELXT 2014/5 (Sheldrick, 2014)'
_diffrn_ambient_temperature 150.00
_diffrn_measured_fraction_theta_full 0.996
_diffrn_measured_fraction_theta_max 0.997
_diffrn_measurement_device_type 'Bruker APEX-II CCD'
_diffrn_measurement_method '\f and \w scans'
_diffrn_radiation_type MoK\a
_diffrn_radiation_wavelength 0.71073
_diffrn_reflns_av_R_equivalents 0.0486
_diffrn_reflns_av_unetI/netI 0.0275
_diffrn_reflns_Laue_measured_fraction_full 0.996
_diffrn_reflns_Laue_measured_fraction_max 0.997
_diffrn_reflns_limit_h_max 18
_diffrn_reflns_limit_h_min -18
_diffrn_reflns_limit_k_max 15
_diffrn_reflns_limit_k_min -15
_diffrn_reflns_limit_l_max 26
_diffrn_reflns_limit_l_min -26
_diffrn_reflns_number 61192
_diffrn_reflns_point_group_measured_fraction_full 0.996
_diffrn_reflns_point_group_measured_fraction_max 0.997
_diffrn_reflns_theta_full 25.243
_diffrn_reflns_theta_max 26.500
_diffrn_reflns_theta_min 2.925
_diffrn_source_current 30.0
_diffrn_source_power 1.5
_diffrn_source_voltage 50.0
_exptl_absorpt_coefficient_mu 1.025
_exptl_absorpt_correction_T_max 0.7456
_exptl_absorpt_correction_T_min 0.6319
_exptl_absorpt_correction_type multi-scan
_exptl_absorpt_process_details
;
SADABS-2016/2 (Bruker,2016/2) was used for absorption correction.
wR2(int) was 0.0718 before and 0.0599 after correction.
The Ratio of minimum to maximum transmission is 0.8475.
The \l/2 correction factor is Not present.
;
_exptl_crystal_colour green
_exptl_crystal_colour_primary green
_exptl_crystal_density_diffrn 1.384
_exptl_crystal_description cube
_exptl_crystal_F_000 1720
_exptl_crystal_size_max 0.41
_exptl_crystal_size_mid 0.28
_exptl_crystal_size_min 0.02
_refine_diff_density_max 0.335
_refine_diff_density_min -0.344
_refine_diff_density_rms 0.049
_refine_ls_extinction_method none
_refine_ls_goodness_of_fit_ref 1.038
_refine_ls_hydrogen_treatment constr
_refine_ls_matrix_type full
_refine_ls_number_parameters 489
_refine_ls_number_reflns 8099
_refine_ls_number_restraints 0
_refine_ls_restrained_S_all 1.038
_refine_ls_R_factor_all 0.0363
_refine_ls_R_factor_gt 0.0283
_refine_ls_shift/su_max 0.002
_refine_ls_shift/su_mean 0.000
_refine_ls_structure_factor_coef Fsqd
_refine_ls_weighting_details 'w=1/[\s^2^(Fo^2^)+(0.0311P)^2^+2.1374P] where P=(Fo^2^+2Fc^2^)/3'
_refine_ls_weighting_scheme calc
_refine_ls_wR_factor_gt 0.0699
_refine_ls_wR_factor_ref 0.0740
_reflns_Friedel_coverage 0.000
_reflns_number_gt 6975
_reflns_number_total 8099
_reflns_threshold_expression 'I > 2\s(I)'
_cod_data_source_file d3dt03460g2.cif
_cod_data_source_block (l1ni)2
_cod_depositor_comments 'Adding full bibliography for 7714805--7714810.cif.'
_cod_original_sg_symbol_H-M 'P 21/c'
_cod_database_code 7714805
_shelx_shelxl_version_number 2018/3
_shelx_space_group_comment
;
The symmetry employed for this shelxl refinement is uniquely defined
by the following loop, which should always be used as a source of
symmetry information in preference to the above space-group names.
They are only intended as comments.
;
_shelx_estimated_absorpt_t_max 0.980
_shelx_estimated_absorpt_t_min 0.679
_olex2_refinement_description
;
1. Fixed Uiso
 At 1.2 times of:
  All C(H) groups, All C(H,H) groups
 At 1.5 times of:
  All C(H,H,H) groups, All O(H) groups, All O(H,H) groups
2. Uiso/Uaniso restraints and constraints
Uanis(C33) = Uanis(C33A)
Uanis(C34) = Uanis(C34A)
Uanis(O8) = Uanis(O8A)
Uanis(O9) = Uanis(O9A)
3. Others
 Sof(O8A)=Sof(C33A)=Sof(C34A)=Sof(H34D)=Sof(H34E)=Sof(H34F)=1-FVAR(1)
 Sof(O8)=Sof(C33)=Sof(C34)=Sof(H34A)=Sof(H34B)=Sof(H34C)=FVAR(1)
 Sof(O9A)=Sof(H9A)=1-FVAR(2)
 Sof(O9)=Sof(H9)=FVAR(2)
4.a Free rotating group:
 O5(H5A,H5B)
4.b Secondary CH2 refined with riding coordinates:
 C8(H8A,H8B), C12(H12A,H12B), C22(H22A,H22B), C26(H26A,H26B)
4.c Aromatic/amide H refined with riding coordinates:
 C2(H2), C3(H3), C5(H5), C7(H7), C16(H16), C17(H17), C19(H19), C21(H21)
4.d Tetrahedral OH refined with riding coordinates:
 O9(H9), O9A(H9A)
4.e Idealised Me refined as rotating group:
 C10(H10A,H10B,H10C), C11(H11A,H11B,H11C), C13(H13A,H13B,H13C), C14(H14A,H14B,
 H14C), C24(H24A,H24B,H24C), C25(H25A,H25B,H25C), C27(H27A,H27B,H27C), C28(H28A,
 H28B,H28C), C30(H30A,H30B,H30C), C32(H32A,H32B,H32C), C34(H34A,H34B,H34C),
 C34A(H34D,H34E,H34F)
;
_olex2_submission_special_instructions 'No special instructions were received'

loop_
_space_group_symop_operation_xyz
'x, y, z'
'-x, y+1/2, -z+1/2'
'-x, -y, -z'
'x, -y-1/2, z-1/2'

loop_
_atom_site_label
_atom_site_type_symbol
_atom_site_fract_x
_atom_site_fract_y
_atom_site_fract_z
_atom_site_U_iso_or_equiv
_atom_site_adp_type
_atom_site_occupancy
_atom_site_site_symmetry_order
_atom_site_calc_flag
_atom_site_refinement_flags_posn
_atom_site_refinement_flags_adp
_atom_site_refinement_flags_occupancy
_atom_site_disorder_assembly
_atom_site_disorder_group
Ni1 Ni 0.73321(2) 0.60014(2) 0.66695(2) 0.02454(6) Uani 1 1 d . . . . .
Ni2 Ni 0.85234(2) 0.42492(2) 0.65651(2) 0.02149(6) Uani 1 1 d . . . . .
F1 F 0.46222(9) 0.18607(10) 0.55613(7) 0.0566(4) Uani 1 1 d . . . . .
F2 F 0.66590(10) 0.52510(13) 0.35044(6) 0.0608(4) Uani 1 1 d . . . . .
O1 O 0.71173(8) 0.44495(9) 0.67742(6) 0.0249(2) Uani 1 1 d . . . . .
O2 O 0.81747(8) 0.54111(9) 0.59488(5) 0.0242(2) Uani 1 1 d . . . . .
O3 O 0.78358(9) 0.74623(10) 0.64900(7) 0.0348(3) Uani 1 1 d . . . . .
O4 O 0.92495(9) 0.72633(11) 0.69111(7) 0.0401(3) Uani 1 1 d . . . . .
O5 O 0.85312(8) 0.55412(10) 0.71812(6) 0.0285(3) Uani 1 1 d G . . . .
H5A H 0.884871 0.611670 0.718677 0.043 Uiso 1 1 d G U . . .
H5B H 0.855809 0.532796 0.757790 0.043 Uiso 1 1 d G U . . .
O6 O 0.86459(8) 0.32059(10) 0.73054(6) 0.0291(3) Uani 1 1 d . . . . .
O7 O 0.84926(11) 0.42622(11) 0.81488(6) 0.0427(3) Uani 1 1 d . . . . .
N1 N 0.61547(10) 0.61408(11) 0.61460(7) 0.0269(3) Uani 1 1 d . . . . .
N2 N 0.66242(11) 0.66229(13) 0.74436(8) 0.0381(4) Uani 1 1 d . . . . .
N3 N 0.83507(9) 0.31877(11) 0.58591(7) 0.0229(3) Uani 1 1 d . . . . .
N4 N 0.99461(9) 0.41521(11) 0.64395(7) 0.0256(3) Uani 1 1 d . . . . .
C1 C 0.64989(11) 0.38613(13) 0.64746(8) 0.0238(3) Uani 1 1 d . . . . .
C2 C 0.65310(12) 0.27610(14) 0.65669(9) 0.0288(4) Uani 1 1 d . . . . .
H2 H 0.699257 0.247155 0.684692 0.035 Uiso 1 1 calc R U . . .
C3 C 0.59125(12) 0.20985(15) 0.62625(9) 0.0330(4) Uani 1 1 d . . . . .
H3 H 0.594722 0.136123 0.632847 0.040 Uiso 1 1 calc R U . . .
C4 C 0.52401(13) 0.25253(16) 0.58591(10) 0.0364(4) Uani 1 1 d . . . . .
C5 C 0.51620(12) 0.35788(16) 0.57594(9) 0.0334(4) Uani 1 1 d . . . . .
H5 H 0.468457 0.384624 0.548434 0.040 Uiso 1 1 calc R U . . .
C6 C 0.57905(11) 0.42733(14) 0.60649(8) 0.0263(4) Uani 1 1 d . . . . .
C7 C 0.56395(11) 0.53836(14) 0.59508(8) 0.0280(4) Uani 1 1 d . . . . .
H7 H 0.510382 0.556948 0.570629 0.034 Uiso 1 1 calc R U . . .
C8 C 0.58247(13) 0.72153(15) 0.60543(10) 0.0361(4) Uani 1 1 d . . . . .
H8A H 0.533934 0.722486 0.570958 0.043 Uiso 1 1 calc R U . . .
H8B H 0.632578 0.766635 0.591755 0.043 Uiso 1 1 calc R U . . .
C9 C 0.54536(15) 0.76601(16) 0.66754(11) 0.0442(5) Uani 1 1 d . . . . .
C10 C 0.45375(15) 0.7152(2) 0.68040(13) 0.0561(6) Uani 1 1 d . . . . .
H10A H 0.408950 0.735301 0.646379 0.084 Uiso 1 1 calc R U . . .
H10B H 0.433461 0.739312 0.721954 0.084 Uiso 1 1 calc R U . . .
H10C H 0.460378 0.638662 0.681077 0.084 Uiso 1 1 calc R U . . .
C11 C 0.5286(2) 0.88413(19) 0.65481(16) 0.0697(8) Uani 1 1 d . . . . .
H11A H 0.585476 0.917793 0.643948 0.104 Uiso 1 1 calc R U . . .
H11B H 0.506003 0.917025 0.693392 0.104 Uiso 1 1 calc R U . . .
H11C H 0.483617 0.892475 0.619030 0.104 Uiso 1 1 calc R U . . .
C12 C 0.61406(15) 0.76175(17) 0.72529(11) 0.0471(5) Uani 1 1 d . . . . .
H12A H 0.661216 0.814868 0.717541 0.056 Uiso 1 1 calc R U . . .
H12B H 0.581965 0.785819 0.763183 0.056 Uiso 1 1 calc R U . . .
C13 C 0.60115(16) 0.58124(18) 0.76915(11) 0.0469(5) Uani 1 1 d . . . . .
H13A H 0.559072 0.557403 0.734355 0.070 Uiso 1 1 calc R U . . .
H13B H 0.566791 0.611183 0.803771 0.070 Uiso 1 1 calc R U . . .
H13C H 0.637075 0.521565 0.785708 0.070 Uiso 1 1 calc R U . . .
C14 C 0.72809(18) 0.6904(2) 0.79753(11) 0.0586(7) Uani 1 1 d . . . . .
H14A H 0.758930 0.626840 0.813641 0.088 Uiso 1 1 calc R U . . .
H14B H 0.695913 0.723249 0.832295 0.088 Uiso 1 1 calc R U . . .
H14C H 0.772882 0.739705 0.781858 0.088 Uiso 1 1 calc R U . . .
C15 C 0.78191(10) 0.53286(14) 0.53592(8) 0.0239(3) Uani 1 1 d . . . . .
C16 C 0.75690(12) 0.62589(15) 0.50255(9) 0.0301(4) Uani 1 1 d . . . . .
H16 H 0.766853 0.691803 0.523031 0.036 Uiso 1 1 calc R U . . .
C17 C 0.71848(13) 0.62320(17) 0.44110(9) 0.0368(4) Uani 1 1 d . . . . .
H17 H 0.701925 0.686359 0.419288 0.044 Uiso 1 1 calc R U . . .
C18 C 0.70442(13) 0.52699(19) 0.41172(9) 0.0402(5) Uani 1 1 d . . . . .
C19 C 0.72725(12) 0.43490(17) 0.44113(9) 0.0339(4) Uani 1 1 d . . . . .
H19 H 0.716288 0.370164 0.419473 0.041 Uiso 1 1 calc R U . . .
C20 C 0.76740(11) 0.43572(14) 0.50413(8) 0.0254(3) Uani 1 1 d . . . . .
C21 C 0.79782(11) 0.33525(14) 0.52994(8) 0.0255(3) Uani 1 1 d . . . . .
H21 H 0.789334 0.275868 0.502737 0.031 Uiso 1 1 calc R U . . .
C22 C 0.87831(11) 0.21704(14) 0.59772(9) 0.0281(4) Uani 1 1 d . . . . .
H22A H 0.853016 0.164938 0.566483 0.034 Uiso 1 1 calc R U . . .
H22B H 0.865729 0.192406 0.641422 0.034 Uiso 1 1 calc R U . . .
C23 C 0.98134(12) 0.22618(14) 0.59126(9) 0.0317(4) Uani 1 1 d . . . . .
C24 C 1.00280(13) 0.24705(18) 0.52129(10) 0.0408(5) Uani 1 1 d . . . . .
H24A H 0.983045 0.187032 0.494721 0.061 Uiso 1 1 calc R U . . .
H24B H 1.068241 0.257063 0.518354 0.061 Uiso 1 1 calc R U . . .
H24C H 0.970855 0.310418 0.506022 0.061 Uiso 1 1 calc R U . . .
C25 C 1.02196(15) 0.11859(17) 0.61029(13) 0.0495(6) Uani 1 1 d . . . . .
H25A H 1.008179 0.102481 0.654712 0.074 Uiso 1 1 calc R U . . .
H25B H 1.087806 0.120496 0.606563 0.074 Uiso 1 1 calc R U . . .
H25C H 0.995736 0.064331 0.581687 0.074 Uiso 1 1 calc R U . . .
C26 C 1.02604(12) 0.30395(14) 0.63972(9) 0.0303(4) Uani 1 1 d . . . . .
H26A H 1.021332 0.272714 0.682902 0.036 Uiso 1 1 calc R U . . .
H26B H 1.091351 0.306215 0.631212 0.036 Uiso 1 1 calc R U . . .
C27 C 1.01697(12) 0.47789(15) 0.58726(9) 0.0319(4) Uani 1 1 d . . . . .
H27A H 0.980176 0.453825 0.549712 0.048 Uiso 1 1 calc R U . . .
H27B H 1.081351 0.469277 0.579242 0.048 Uiso 1 1 calc R U . . .
H27C H 1.004204 0.552143 0.595223 0.048 Uiso 1 1 calc R U . . .
C28 C 1.04487(13) 0.46072(17) 0.70068(9) 0.0369(4) Uani 1 1 d . . . . .
H28A H 1.029843 0.535379 0.704253 0.055 Uiso 1 1 calc R U . . .
H28B H 1.110161 0.452991 0.695730 0.055 Uiso 1 1 calc R U . . .
H28C H 1.027826 0.423862 0.739533 0.055 Uiso 1 1 calc R U . . .
C29 C 0.86485(13) 0.77471(15) 0.65848(9) 0.0320(4) Uani 1 1 d . . . . .
C30 C 0.89105(15) 0.87722(16) 0.62767(10) 0.0430(5) Uani 1 1 d . . . . .
H30A H 0.872196 0.876041 0.581954 0.065 Uiso 1 1 calc R U . . .
H30B H 0.956899 0.886416 0.632428 0.065 Uiso 1 1 calc R U . . .
H30C H 0.861007 0.935582 0.648680 0.065 Uiso 1 1 calc R U . . .
C31 C 0.85350(12) 0.33654(15) 0.78911(8) 0.0310(4) Uani 1 1 d . . . . .
C32 C 0.84696(16) 0.24134(18) 0.83133(10) 0.0466(5) Uani 1 1 d . . . . .
H32A H 0.813576 0.185828 0.807770 0.070 Uiso 1 1 calc R U . . .
H32B H 0.815024 0.259830 0.869838 0.070 Uiso 1 1 calc R U . . .
H32C H 0.908028 0.216332 0.843877 0.070 Uiso 1 1 calc R U . . .
O8 O 0.69470(17) 0.3518(2) 0.92954(15) 0.0797(8) Uani 0.796(3) 1 d . . P A 1
O9 O 0.7839(2) 0.4881(3) 0.92116(12) 0.0833(10) Uani 0.807(5) 1 d . . P A 1
H9 H 0.811395 0.447800 0.896903 0.125 Uiso 0.807(5) 1 calc R U P A 1
C33 C 0.7194(2) 0.4378(2) 0.94644(16) 0.0430(6) Uani 0.796(3) 1 d . . P A 1
C34 C 0.6800(5) 0.4965(6) 1.0018(3) 0.0655(13) Uani 0.796(3) 1 d . . P A 1
H34A H 0.721616 0.491500 1.039754 0.098 Uiso 0.796(3) 1 calc R U P A 1
H34B H 0.621449 0.465542 1.011453 0.098 Uiso 0.796(3) 1 calc R U P A 1
H34C H 0.671358 0.570480 0.990053 0.098 Uiso 0.796(3) 1 calc R U P A 1
O8A O 0.7607(7) -0.0944(8) 0.4386(6) 0.0797(8) Uani 0.204(3) 1 d . . P A 2
O9A O 0.7551(11) 0.0766(12) 0.4240(6) 0.0833(10) Uani 0.193(5) 1 d . . P A 2
H9A H 0.754718 0.128697 0.448732 0.125 Uiso 0.193(5) 1 calc R U P A 2
C33A C 0.7340(7) -0.0053(10) 0.4545(6) 0.0430(6) Uani 0.204(3) 1 d . . P A 2
C34A C 0.670(3) 0.013(3) 0.5084(15) 0.0655(13) Uani 0.204(3) 1 d . . P A 2
H34D H 0.676190 0.086041 0.523302 0.098 Uiso 0.204(3) 1 calc R U P A 2
H34E H 0.685999 -0.034551 0.544090 0.098 Uiso 0.204(3) 1 calc R U P A 2
H34F H 0.607756 0.000238 0.492639 0.098 Uiso 0.204(3) 1 calc R U P A 2

loop_
_atom_site_aniso_label
_atom_site_aniso_U_11
_atom_site_aniso_U_22
_atom_site_aniso_U_33
_atom_site_aniso_U_23
_atom_site_aniso_U_13
_atom_site_aniso_U_12
Ni1 0.02686(12) 0.02107(11) 0.02607(12) -0.00384(8) 0.00527(8) -0.00542(8)
Ni2 0.02311(11) 0.02176(11) 0.01964(11) 0.00296(8) 0.00152(8) -0.00427(8)
F1 0.0549(8) 0.0453(8) 0.0686(9) -0.0138(6) -0.0088(7) -0.0246(6)
F2 0.0673(9) 0.0855(11) 0.0278(6) 0.0097(6) -0.0167(6) 0.0040(8)
O1 0.0258(6) 0.0229(6) 0.0263(6) -0.0011(5) 0.0038(5) -0.0060(5)
O2 0.0255(6) 0.0251(6) 0.0219(6) 0.0033(5) 0.0019(4) -0.0018(5)
O3 0.0359(7) 0.0229(6) 0.0461(8) -0.0023(6) 0.0061(6) -0.0075(5)
O4 0.0425(8) 0.0351(8) 0.0422(8) 0.0042(6) -0.0030(6) -0.0169(6)
O5 0.0342(7) 0.0279(6) 0.0231(6) -0.0001(5) -0.0004(5) -0.0108(5)
O6 0.0314(6) 0.0309(7) 0.0251(6) 0.0083(5) 0.0033(5) -0.0024(5)
O7 0.0655(10) 0.0376(8) 0.0257(7) 0.0024(6) 0.0077(6) -0.0154(7)
N1 0.0276(7) 0.0243(7) 0.0297(8) -0.0021(6) 0.0094(6) 0.0011(6)
N2 0.0426(9) 0.0370(9) 0.0357(9) -0.0154(7) 0.0102(7) -0.0080(7)
N3 0.0201(6) 0.0222(7) 0.0267(7) 0.0012(5) 0.0053(5) -0.0024(5)
N4 0.0230(7) 0.0270(8) 0.0266(7) 0.0064(6) -0.0006(6) -0.0048(6)
C1 0.0235(8) 0.0243(8) 0.0246(8) -0.0034(6) 0.0105(6) -0.0052(6)
C2 0.0287(8) 0.0257(9) 0.0329(9) -0.0004(7) 0.0108(7) -0.0043(7)
C3 0.0359(10) 0.0231(9) 0.0413(11) -0.0056(8) 0.0144(8) -0.0084(7)
C4 0.0336(9) 0.0348(10) 0.0413(11) -0.0121(8) 0.0064(8) -0.0145(8)
C5 0.0268(9) 0.0377(11) 0.0359(10) -0.0077(8) 0.0027(7) -0.0060(8)
C6 0.0239(8) 0.0287(9) 0.0271(9) -0.0052(7) 0.0092(7) -0.0043(7)
C7 0.0231(8) 0.0328(10) 0.0283(9) -0.0033(7) 0.0047(7) 0.0018(7)
C8 0.0342(10) 0.0267(10) 0.0481(12) 0.0003(8) 0.0090(8) 0.0031(8)
C9 0.0421(11) 0.0323(11) 0.0596(14) -0.0115(10) 0.0161(10) 0.0037(9)
C10 0.0404(12) 0.0629(16) 0.0667(16) -0.0145(13) 0.0216(11) 0.0053(11)
C11 0.0758(18) 0.0371(13) 0.098(2) -0.0138(14) 0.0206(16) 0.0173(13)
C12 0.0512(12) 0.0343(11) 0.0576(14) -0.0225(10) 0.0211(10) -0.0032(9)
C13 0.0542(13) 0.0512(13) 0.0376(11) -0.0072(10) 0.0254(10) -0.0079(10)
C14 0.0666(15) 0.0691(17) 0.0402(13) -0.0327(12) 0.0040(11) -0.0076(13)
C15 0.0188(7) 0.0321(9) 0.0215(8) 0.0055(7) 0.0061(6) -0.0002(6)
C16 0.0269(8) 0.0341(10) 0.0299(9) 0.0083(8) 0.0067(7) 0.0002(7)
C17 0.0307(9) 0.0485(12) 0.0315(10) 0.0170(9) 0.0032(8) 0.0042(8)
C18 0.0328(10) 0.0662(15) 0.0212(9) 0.0094(9) -0.0026(7) 0.0036(9)
C19 0.0282(9) 0.0490(12) 0.0246(9) -0.0036(8) 0.0018(7) 0.0001(8)
C20 0.0200(7) 0.0347(9) 0.0216(8) 0.0018(7) 0.0040(6) 0.0006(7)
C21 0.0220(8) 0.0291(9) 0.0256(8) -0.0041(7) 0.0044(6) -0.0031(7)
C22 0.0272(8) 0.0224(8) 0.0350(9) 0.0012(7) 0.0043(7) -0.0028(7)
C23 0.0267(9) 0.0268(9) 0.0420(11) 0.0038(8) 0.0062(7) 0.0010(7)
C24 0.0341(10) 0.0460(12) 0.0435(11) -0.0075(9) 0.0140(9) -0.0026(9)
C25 0.0375(11) 0.0319(11) 0.0789(17) 0.0058(11) 0.0027(11) 0.0073(9)
C26 0.0239(8) 0.0316(10) 0.0354(10) 0.0108(8) 0.0012(7) 0.0008(7)
C27 0.0280(9) 0.0323(10) 0.0360(10) 0.0123(8) 0.0075(7) -0.0040(7)
C28 0.0291(9) 0.0439(12) 0.0367(10) 0.0016(9) -0.0071(8) -0.0088(8)
C29 0.0421(10) 0.0253(9) 0.0291(9) -0.0053(7) 0.0060(8) -0.0104(8)
C30 0.0516(12) 0.0346(11) 0.0428(12) 0.0033(9) 0.0013(9) -0.0164(9)
C31 0.0289(9) 0.0379(11) 0.0263(9) 0.0091(8) 0.0037(7) -0.0059(8)
C32 0.0612(14) 0.0433(12) 0.0368(11) 0.0153(9) 0.0188(10) 0.0064(10)
O8 0.0644(15) 0.0607(16) 0.117(2) -0.0022(15) 0.0375(14) -0.0089(12)
O9 0.117(2) 0.074(2) 0.0634(14) -0.0200(12) 0.0497(14) -0.0470(16)
C33 0.0419(14) 0.0394(17) 0.0475(16) 0.0142(12) -0.0008(12) 0.0031(12)
C34 0.066(3) 0.074(2) 0.059(2) 0.025(2) 0.0231(18) 0.022(3)
O8A 0.0644(15) 0.0607(16) 0.117(2) -0.0022(15) 0.0375(14) -0.0089(12)
O9A 0.117(2) 0.074(2) 0.0634(14) -0.0200(12) 0.0497(14) -0.0470(16)
C33A 0.0419(14) 0.0394(17) 0.0475(16) 0.0142(12) -0.0008(12) 0.0031(12)
C34A 0.066(3) 0.074(2) 0.059(2) 0.025(2) 0.0231(18) 0.022(3)

loop_
_atom_type_symbol
_atom_type_description
_atom_type_scat_dispersion_real
_atom_type_scat_dispersion_imag
_atom_type_scat_source
C C 0.0033 0.0016 'International Tables Vol C Tables 4.2.6.8 and 6.1.1.4'
H H 0.0000 0.0000 'International Tables Vol C Tables 4.2.6.8 and 6.1.1.4'
F F 0.0171 0.0103 'International Tables Vol C Tables 4.2.6.8 and 6.1.1.4'
N N 0.0061 0.0033 'International Tables Vol C Tables 4.2.6.8 and 6.1.1.4'
Ni Ni 0.3393 1.1124 'International Tables Vol C Tables 4.2.6.8 and 6.1.1.4'
O O 0.0106 0.0060 'International Tables Vol C Tables 4.2.6.8 and 6.1.1.4'

loop_
_geom_angle_atom_site_label_1
_geom_angle_atom_site_label_2
_geom_angle_atom_site_label_3
_geom_angle
_geom_angle_site_symmetry_1
_geom_angle_site_symmetry_3
_geom_angle_publ_flag
O1 Ni1 Ni2 48.94(3) . . ?
O1 Ni1 O2 80.29(5) . . ?
O1 Ni1 O3 166.57(5) . . ?
O1 Ni1 O5 78.77(5) . . ?
O1 Ni1 N2 101.39(6) . . ?
O2 Ni1 Ni2 44.65(3) . . ?
O3 Ni1 Ni2 117.74(4) . . ?
O3 Ni1 O2 87.79(5) . . ?
O3 Ni1 O5 92.37(5) . . ?
O3 Ni1 N2 89.85(6) . . ?
O5 Ni1 Ni2 46.78(3) . . ?
O5 Ni1 O2 75.73(5) . . ?
O5 Ni1 N2 98.77(6) . . ?
N1 Ni1 Ni2 123.09(4) . . ?
N1 Ni1 O1 90.50(5) . . ?
N1 Ni1 O2 99.63(5) . . ?
N1 Ni1 O3 97.63(6) . . ?
N1 Ni1 O5 168.84(5) . . ?
N1 Ni1 N2 86.25(6) . . ?
N2 Ni1 Ni2 132.74(5) . . ?
N2 Ni1 O2 173.91(6) . . ?
O1 Ni2 Ni1 44.74(3) . . ?
O2 Ni2 Ni1 48.27(3) . . ?
O2 Ni2 O1 79.83(5) . . ?
O2 Ni2 O5 78.85(5) . . ?
O2 Ni2 O6 167.03(5) . . ?
O2 Ni2 N4 100.77(5) . . ?
O5 Ni2 Ni1 47.32(4) . . ?
O5 Ni2 O1 76.03(5) . . ?
O5 Ni2 N4 98.38(5) . . ?
O6 Ni2 Ni1 118.91(4) . . ?
O6 Ni2 O1 88.53(5) . . ?
O6 Ni2 O5 92.87(5) . . ?
O6 Ni2 N4 90.23(5) . . ?
N3 Ni2 Ni1 121.72(4) . . ?
N3 Ni2 O1 97.99(5) . . ?
N3 Ni2 O2 90.43(5) . . ?
N3 Ni2 O5 168.45(5) . . ?
N3 Ni2 O6 96.89(5) . . ?
N3 Ni2 N4 87.78(5) . . ?
N4 Ni2 Ni1 131.96(4) . . ?
N4 Ni2 O1 174.20(5) . . ?
Ni1 O1 Ni2 86.31(4) . . ?
C1 O1 Ni1 128.06(11) . . ?
C1 O1 Ni2 119.31(10) . . ?
Ni2 O2 Ni1 87.08(4) . . ?
C15 O2 Ni1 117.75(10) . . ?
C15 O2 Ni2 128.02(11) . . ?
C29 O3 Ni1 125.83(13) . . ?
Ni2 O5 Ni1 85.91(4) . . ?
C31 O6 Ni2 128.30(12) . . ?
C7 N1 Ni1 126.06(13) . . ?
C7 N1 C8 118.26(16) . . ?
C8 N1 Ni1 115.26(12) . . ?
C12 N2 Ni1 111.12(13) . . ?
C13 N2 Ni1 109.77(12) . . ?
C13 N2 C12 112.94(17) . . ?
C14 N2 Ni1 109.32(13) . . ?
C14 N2 C12 106.29(17) . . ?
C14 N2 C13 107.21(18) . . ?
C21 N3 Ni2 126.22(12) . . ?
C21 N3 C22 117.59(15) . . ?
C22 N3 Ni2 115.82(11) . . ?
C26 N4 Ni2 111.88(10) . . ?
C27 N4 Ni2 109.11(10) . . ?
C27 N4 C26 112.49(14) . . ?
C27 N4 C28 107.71(14) . . ?
C28 N4 Ni2 109.67(11) . . ?
C28 N4 C26 105.82(14) . . ?
O1 C1 C2 118.79(16) . . ?
O1 C1 C6 123.36(15) . . ?
C2 C1 C6 117.84(15) . . ?
C3 C2 C1 121.84(18) . . ?
C2 C3 C4 118.76(17) . . ?
F1 C4 C3 118.41(18) . . ?
C5 C4 F1 119.32(19) . . ?
C5 C4 C3 122.26(17) . . ?
C4 C5 C6 119.97(18) . . ?
C1 C6 C7 124.25(15) . . ?
C5 C6 C1 119.30(16) . . ?
C5 C6 C7 116.40(17) . . ?
N1 C7 C6 126.69(17) . . ?
N1 C8 C9 111.39(16) . . ?
C8 C9 C11 105.9(2) . . ?
C10 C9 C8 110.21(18) . . ?
C10 C9 C11 107.7(2) . . ?
C10 C9 C12 113.7(2) . . ?
C12 C9 C8 113.42(17) . . ?
C12 C9 C11 105.3(2) . . ?
N2 C12 C9 121.70(17) . . ?
O2 C15 C16 118.37(16) . . ?
O2 C15 C20 123.46(15) . . ?
C16 C15 C20 118.17(16) . . ?
C17 C16 C15 121.55(19) . . ?
C16 C17 C18 118.77(18) . . ?
F2 C18 C17 118.34(19) . . ?
C19 C18 F2 119.2(2) . . ?
C19 C18 C17 122.49(17) . . ?
C18 C19 C20 119.76(19) . . ?
C15 C20 C21 124.07(15) . . ?
C19 C20 C15 119.25(16) . . ?
C19 C20 C21 116.49(16) . . ?
N3 C21 C20 126.37(16) . . ?
N3 C22 C23 110.15(14) . . ?
C22 C23 C25 106.54(15) . . ?
C22 C23 C26 112.65(15) . . ?
C24 C23 C22 110.40(16) . . ?
C24 C23 C25 107.66(17) . . ?
C24 C23 C26 114.28(15) . . ?
C25 C23 C26 104.72(16) . . ?
N4 C26 C23 121.58(14) . . ?
O3 C29 C30 116.30(18) . . ?
O4 C29 O3 125.97(17) . . ?
O4 C29 C30 117.72(17) . . ?
O6 C31 O7 124.77(17) . . ?
O6 C31 C32 116.98(18) . . ?
O7 C31 C32 118.24(17) . . ?
O8 C33 O9 123.7(4) . . ?
O8 C33 C34 123.4(4) . . ?
O9 C33 C34 112.8(4) . . ?
O8A C33A O9A 121.6(13) . . ?
O8A C33A C34A 123.5(16) . . ?
O9A C33A C34A 114.8(17) . . ?

loop_
_geom_bond_atom_site_label_1
_geom_bond_atom_site_label_2
_geom_bond_distance
_geom_bond_site_symmetry_2
_geom_bond_publ_flag
Ni1 Ni2 2.8568(3) . ?
Ni1 O1 2.0152(12) . ?
Ni1 O2 2.1349(12) . ?
Ni1 O3 2.0451(13) . ?
Ni1 O5 2.1054(13) . ?
Ni1 N1 2.0153(15) . ?
Ni1 N2 2.1195(16) . ?
Ni2 O1 2.1586(12) . ?
Ni2 O2 2.0102(11) . ?
Ni2 O5 2.0871(12) . ?
Ni2 O6 2.0380(12) . ?
Ni2 N3 2.0057(14) . ?
Ni2 N4 2.1344(14) . ?
F1 C4 1.371(2) . ?
F2 C18 1.373(2) . ?
O1 C1 1.315(2) . ?
O2 C15 1.317(2) . ?
O3 C29 1.260(2) . ?
O4 C29 1.254(2) . ?
O6 C31 1.257(2) . ?
O7 C31 1.265(2) . ?
N1 C7 1.282(2) . ?
N1 C8 1.462(2) . ?
N2 C12 1.498(3) . ?
N2 C13 1.483(3) . ?
N2 C14 1.481(3) . ?
N3 C21 1.283(2) . ?
N3 C22 1.460(2) . ?
N4 C26 1.495(2) . ?
N4 C27 1.477(2) . ?
N4 C28 1.483(2) . ?
C1 C2 1.415(2) . ?
C1 C6 1.418(2) . ?
C2 C3 1.376(3) . ?
C3 C4 1.381(3) . ?
C4 C5 1.362(3) . ?
C5 C6 1.411(2) . ?
C6 C7 1.449(3) . ?
C8 C9 1.539(3) . ?
C9 C10 1.535(3) . ?
C9 C11 1.545(3) . ?
C9 C12 1.537(3) . ?
C15 C16 1.414(2) . ?
C15 C20 1.415(2) . ?
C16 C17 1.376(3) . ?
C17 C18 1.381(3) . ?
C18 C19 1.358(3) . ?
C19 C20 1.414(2) . ?
C20 C21 1.451(2) . ?
C22 C23 1.539(2) . ?
C23 C24 1.532(3) . ?
C23 C25 1.540(3) . ?
C23 C26 1.540(3) . ?
C29 C30 1.514(3) . ?
C31 C32 1.504(3) . ?
O8 C33 1.201(4) . ?
O9 C33 1.283(4) . ?
C33 C34 1.516(9) . ?
O8A C33A 1.251(16) . ?
O9A C33A 1.268(17) . ?
C33A C34A 1.52(3) . ?
